data_4071251
loop_
_publ_author_name
'Sentets, St\'ephane'
'Serres, R\'emi'
'Ortin, Yannick'
'Lugan, No\"el'
'Lavigne, Guy'

_publ_section_title
;
 Directed Formation of Allene Complexes upon Reaction of
 Non-heteroatom-Substituted Manganese Alkynyl Carbene Complexes with
 Nucleophiles
;
_journal_issue 9
_journal_name_full Organometallics
_journal_page_first 2078
_journal_paper_doi 10.1021/om800060v
_journal_volume 27
_journal_year 2008
_chemical_compound_source 'synthesis as described'
_chemical_formula_moiety 'C36 H42 Mn1 O2 P1'
_chemical_formula_sum 'C36 H42 Mn O2 P'
_chemical_formula_weight 592.61
_chemical_name_systematic
;
 ?
;
_space_group_IT_number 14
_symmetry_cell_setting monoclinic
_symmetry_Int_Tables_number 14
_symmetry_space_group_name_Hall '-P 2yn'
_symmetry_space_group_name_H-M 'P 1 21/n 1'
_atom_sites_solution_hydrogens geom
_atom_sites_solution_primary direct
_atom_sites_solution_secondary difmap
_audit_creation_date 2007-11-05T11:02:41-00:00
_audit_creation_method 'WinGX routine CIF_UPDATE'
_cell_angle_alpha 90
_cell_angle_beta 107.574(4)
_cell_angle_gamma 90
_cell_formula_units_Z 4
_cell_length_a 8.8673(4)
_cell_length_b 29.3918(12)
_cell_length_c 12.0901(5)
_cell_measurement_reflns_used 9999
_cell_measurement_temperature 100(2)
_cell_measurement_theta_max 32.09
_cell_measurement_theta_min 2.61
_cell_measurement_wavelength 0.71073
_cell_volume 3003.9(2)
_computing_molecular_graphics 'Ortep-3 for Windows (Farrugia, 1997)'
_computing_publication_material 'WinGX publication routines (Farrugia, 1999)'
_computing_structure_refinement 'SHELXL-97 (Sheldrick, 1997)'
_computing_structure_solution 'SHELXS-86 (Sheldrick, 1986)'
_diffrn_ambient_temperature 100(2)
_diffrn_measured_fraction_theta_full 0.94
_diffrn_measured_fraction_theta_max 0.94
_diffrn_measurement_device_type 'Oxford Diffraction Xcalibur'
_diffrn_measurement_method \f
_diffrn_radiation_monochromator graphite
_diffrn_radiation_probe x-ray
_diffrn_radiation_type MoK\a
_diffrn_radiation_wavelength 0.71073
_diffrn_reflns_av_R_equivalents 0.0453
_diffrn_reflns_av_unetI/netI 0.0629
_diffrn_reflns_limit_h_max 12
_diffrn_reflns_limit_h_min -13
_diffrn_reflns_limit_k_max 42
_diffrn_reflns_limit_k_min -42
_diffrn_reflns_limit_l_max 18
_diffrn_reflns_limit_l_min -16
_diffrn_reflns_number 31224
_diffrn_reflns_theta_full 32.08
_diffrn_reflns_theta_max 32.08
_diffrn_reflns_theta_min 2.61
_diffrn_standards_decay_% 0
_diffrn_standards_interval_count 0
_diffrn_standards_number 0
_exptl_absorpt_coefficient_mu 0.524
_exptl_absorpt_correction_T_max 0.9580
_exptl_absorpt_correction_T_min 0.8890
_exptl_absorpt_correction_type multi-scan
_exptl_absorpt_process_details
;
        [c.f. R.H. Blessing, Acta Cryst. (1995), A51, 33-38]
;
_exptl_crystal_colour yellow
_exptl_crystal_density_diffrn 1.31
_exptl_crystal_density_method 'not measured'
_exptl_crystal_description flat
_exptl_crystal_F_000 1256
_exptl_crystal_size_max 0.40
_exptl_crystal_size_mid 0.20
_exptl_crystal_size_min 0.10
_refine_diff_density_max 0.686
_refine_diff_density_min -0.56
_refine_diff_density_rms 0.073
_refine_ls_extinction_method none
_refine_ls_goodness_of_fit_ref 1.026
_refine_ls_hydrogen_treatment constr
_refine_ls_matrix_type full
_refine_ls_number_parameters 363
_refine_ls_number_reflns 9853
_refine_ls_number_restraints 0
_refine_ls_restrained_S_all 1.026
_refine_ls_R_factor_all 0.0942
_refine_ls_R_factor_gt 0.056
_refine_ls_shift/su_max 0.001
_refine_ls_shift/su_mean 0
_refine_ls_structure_factor_coef Fsqd
_refine_ls_weighting_details 'calc w=1/[\s^2^(Fo^2^)+(0.0430P)^2^+2.7026P] where P=(Fo^2^+2Fc^2^)/3'
_refine_ls_weighting_scheme calc
_refine_ls_wR_factor_gt 0.1088
_refine_ls_wR_factor_ref 0.1184
_reflns_number_gt 6717
_reflns_number_total 9853
_reflns_threshold_expression >2sigma(I)
_cod_data_source_file om800060v-file004.cif
_cod_data_source_block complex_anti_4b
_cod_original_sg_symbol_H-M 'P 21/n'
_cod_database_code 4071251

loop_
_symmetry_equiv_pos_as_xyz
'x, y, z'
'-x+1/2, y+1/2, -z+1/2'
'-x, -y, -z'
'x-1/2, -y-1/2, z-1/2'

loop_
_atom_site_label
_atom_site_type_symbol
_atom_site_fract_x
_atom_site_fract_y
_atom_site_fract_z
_atom_site_U_iso_or_equiv
_atom_site_adp_type
_atom_site_occupancy
_atom_site_symmetry_multiplicity
_atom_site_calc_flag
_atom_site_refinement_flags
C1 C 1.4060(2) 0.06961(7) 0.10159(18) 0.0197(4) Uani 1 1 d .
C2 C 1.2644(2) 0.01501(7) -0.05311(18) 0.0186(4) Uani 1 1 d .
C3 C 1.0557(2) 0.07116(7) -0.04646(17) 0.0155(4) Uani 1 1 d .
C4 C 1.1440(2) 0.10855(7) 0.01147(17) 0.0160(4) Uani 1 1 d .
C5 C 1.1243(2) 0.14518(7) 0.06908(17) 0.0163(4) Uani 1 1 d .
C11 C 1.3135(3) 0.07004(8) -0.22339(18) 0.0250(5) Uani 1 1 d .
C12 C 1.4673(3) 0.06889(9) -0.1446(2) 0.0289(5) Uani 1 1 d .
H12 H 1.5383 0.0449 -0.1361 0.035 Uiso 1 1 calc R
C13 C 1.4963(3) 0.10884(10) -0.0819(2) 0.0350(6) Uani 1 1 d .
H13 H 1.5895 0.1163 -0.0247 0.042 Uiso 1 1 calc R
C14 C 1.3605(4) 0.13631(8) -0.1193(2) 0.0388(7) Uani 1 1 d .
H14 H 1.3474 0.165 -0.0913 0.047 Uiso 1 1 calc R
C15 C 1.2454(3) 0.11170(8) -0.2089(2) 0.0287(5) Uani 1 1 d .
H15 H 1.1444 0.1217 -0.2497 0.034 Uiso 1 1 calc R
C16 C 1.2397(4) 0.03324(11) -0.3091(2) 0.0505(8) Uani 1 1 d .
H16A H 1.1284 0.0317 -0.3185 0.076 Uiso 1 1 calc R
H16B H 1.2879 0.0045 -0.2809 0.076 Uiso 1 1 calc R
H16C H 1.2558 0.04 -0.3824 0.076 Uiso 1 1 calc R
C21 C 0.9269(2) 0.07301(7) -0.15763(16) 0.0152(3) Uani 1 1 d .
C22 C 0.8664(2) 0.11384(7) -0.21150(18) 0.0189(4) Uani 1 1 d .
H22 H 0.911 0.1412 -0.1788 0.023 Uiso 1 1 calc R
C23 C 0.7409(2) 0.11433(8) -0.31309(19) 0.0217(4) Uani 1 1 d .
H23 H 0.7032 0.1421 -0.3475 0.026 Uiso 1 1 calc R
C24 C 0.6701(2) 0.07424(8) -0.36461(18) 0.0235(4) Uani 1 1 d .
C25 C 0.7298(2) 0.03350(8) -0.31073(19) 0.0238(4) Uani 1 1 d .
H25 H 0.6841 0.0062 -0.3431 0.029 Uiso 1 1 calc R
C26 C 0.8563(2) 0.03277(7) -0.20936(18) 0.0191(4) Uani 1 1 d .
H26 H 0.8946 0.005 -0.1755 0.023 Uiso 1 1 calc R
C27 C 0.5332(3) 0.07508(10) -0.4755(2) 0.0363(6) Uani 1 1 d .
H27A H 0.4742 0.1027 -0.479 0.054 Uiso 1 1 calc R
H27B H 0.4654 0.0495 -0.4769 0.054 Uiso 1 1 calc R
H27C H 0.5729 0.0736 -0.541 0.054 Uiso 1 1 calc R
C31 C 1.2493(2) 0.17936(7) 0.12345(18) 0.0172(4) Uani 1 1 d .
C32 C 1.2616(2) 0.22013(7) 0.06756(19) 0.0201(4) Uani 1 1 d .
H32 H 1.1988 0.2246 -0.0086 0.024 Uiso 1 1 calc R
C33 C 1.3654(3) 0.25405(8) 0.1232(2) 0.0241(4) Uani 1 1 d .
H33 H 1.3707 0.2812 0.0849 0.029 Uiso 1 1 calc R
C34 C 1.4612(3) 0.24751(8) 0.2357(2) 0.0258(5) Uani 1 1 d .
H34 H 1.5296 0.2705 0.2737 0.031 Uiso 1 1 calc R
C35 C 1.4555(2) 0.20681(8) 0.29191(19) 0.0243(5) Uani 1 1 d .
H35 H 1.5218 0.202 0.3669 0.029 Uiso 1 1 calc R
C36 C 1.3499(2) 0.17306(7) 0.23574(18) 0.0197(4) Uani 1 1 d .
H36 H 1.3464 0.1458 0.2739 0.024 Uiso 1 1 calc R
C41 C 0.8888(2) 0.21313(7) 0.07185(18) 0.0177(4) Uani 1 1 d .
H41 H 0.9363 0.2229 0.0124 0.021 Uiso 1 1 calc R
C42 C 0.7105(2) 0.22200(7) 0.01968(19) 0.0204(4) Uani 1 1 d .
H42A H 0.669 0.2034 -0.049 0.025 Uiso 1 1 calc R
H42B H 0.6566 0.2134 0.0754 0.025 Uiso 1 1 calc R
C43 C 0.6781(3) 0.27185(7) -0.01235(19) 0.0230(4) Uani 1 1 d .
H43A H 0.5647 0.2768 -0.0395 0.028 Uiso 1 1 calc R
H43B H 0.7205 0.2793 -0.0753 0.028 Uiso 1 1 calc R
C44 C 0.7516(3) 0.30324(7) 0.0901(2) 0.0239(4) Uani 1 1 d .
H44A H 0.7351 0.3347 0.0647 0.029 Uiso 1 1 calc R
H44B H 0.7 0.2985 0.1494 0.029 Uiso 1 1 calc R
C45 C 0.9277(3) 0.29423(7) 0.14098(19) 0.0224(4) Uani 1 1 d .
H45A H 0.9704 0.3134 0.2084 0.027 Uiso 1 1 calc R
H45B H 0.9808 0.302 0.0842 0.027 Uiso 1 1 calc R
C46 C 0.9604(2) 0.24425(7) 0.17624(18) 0.0186(4) Uani 1 1 d .
H46A H 1.0736 0.2392 0.2056 0.022 Uiso 1 1 calc R
H46B H 0.9148 0.237 0.2377 0.022 Uiso 1 1 calc R
C51 C 0.9702(2) 0.13908(7) 0.24575(18) 0.0190(4) Uani 1 1 d .
H51 H 1.0511 0.1604 0.2898 0.023 Uiso 1 1 calc R
C52 C 1.0310(3) 0.09016(7) 0.27130(19) 0.0214(4) Uani 1 1 d .
H52A H 0.956 0.0695 0.2207 0.026 Uiso 1 1 calc R
H52B H 1.1307 0.0872 0.2543 0.026 Uiso 1 1 calc R
C53 C 1.0549(3) 0.07655(8) 0.3973(2) 0.0258(4) Uani 1 1 d .
H53A H 1.1396 0.0947 0.4476 0.031 Uiso 1 1 calc R
H53B H 1.0863 0.0448 0.4078 0.031 Uiso 1 1 calc R
C54 C 0.9042(3) 0.08342(8) 0.4318(2) 0.0300(5) Uani 1 1 d .
H54A H 0.8232 0.0626 0.3884 0.036 Uiso 1 1 calc R
H54B H 0.9257 0.0767 0.5137 0.036 Uiso 1 1 calc R
C55 C 0.8449(3) 0.13200(8) 0.4080(2) 0.0265(5) Uani 1 1 d .
H55A H 0.9215 0.1526 0.4576 0.032 Uiso 1 1 calc R
H55B H 0.7463 0.1352 0.4265 0.032 Uiso 1 1 calc R
C56 C 0.8184(2) 0.14499(8) 0.2812(2) 0.0239(4) Uani 1 1 d .
H56A H 0.7839 0.1764 0.2694 0.029 Uiso 1 1 calc R
H56B H 0.7353 0.1261 0.2319 0.029 Uiso 1 1 calc R
O1 O 1.47439(19) 0.06573(6) 0.19877(14) 0.0300(4) Uani 1 1 d .
O2 O 1.24081(19) -0.02360(5) -0.05879(14) 0.0269(3) Uani 1 1 d .
P1 P 0.92617(6) 0.150542(18) 0.08833(5) 0.01717(11) Uani 1 1 d .
Mn1 Mn 1.30023(3) 0.074798(10) -0.04880(3) 0.01556(7) Uani 1 1 d .
H3 H 1.0483 0.046 -0.0079 0.05 Uiso 1 1 d .

loop_
_atom_site_aniso_label
_atom_site_aniso_U_11
_atom_site_aniso_U_22
_atom_site_aniso_U_33
_atom_site_aniso_U_23
_atom_site_aniso_U_13
_atom_site_aniso_U_12
C1 0.0161(9) 0.0191(10) 0.0241(10) -0.0013(8) 0.0061(8) -0.0013(8)
C2 0.0135(9) 0.0229(10) 0.0191(10) 0.0016(8) 0.0047(8) 0.0021(7)
C3 0.0153(8) 0.0146(9) 0.0172(9) -0.0003(7) 0.0060(7) -0.0005(7)
C4 0.0141(8) 0.0175(9) 0.0152(9) 0.0030(7) 0.0027(7) 0.0003(7)
C5 0.0131(8) 0.0198(9) 0.0148(9) 0.0000(7) 0.0025(7) 0.0002(7)
C11 0.0278(11) 0.0308(12) 0.0176(10) 0.0060(9) 0.0088(8) -0.0025(9)
C12 0.0216(10) 0.0439(15) 0.0248(11) 0.0075(10) 0.0123(9) 0.0081(10)
C13 0.0253(12) 0.0569(17) 0.0246(12) 0.0008(11) 0.0104(9) -0.0189(11)
C14 0.0676(19) 0.0180(11) 0.0498(17) -0.0024(11) 0.0464(15) -0.0107(11)
C15 0.0212(10) 0.0386(13) 0.0305(12) 0.0209(10) 0.0139(9) 0.0083(9)
C16 0.077(2) 0.0509(18) 0.0236(13) -0.0052(12) 0.0155(14) -0.0200(16)
C21 0.0125(8) 0.0193(9) 0.0148(8) 0.0001(8) 0.0055(7) 0.0002(7)
C22 0.0169(9) 0.0171(9) 0.0222(10) -0.0005(8) 0.0054(8) -0.0008(7)
C23 0.0159(9) 0.0272(11) 0.0214(10) 0.0035(9) 0.0047(8) 0.0041(8)
C24 0.0142(9) 0.0367(12) 0.0198(10) -0.0035(9) 0.0053(7) -0.0031(9)
C25 0.0182(10) 0.0283(11) 0.0249(11) -0.0088(9) 0.0067(8) -0.0078(8)
C26 0.0168(9) 0.0179(10) 0.0227(10) -0.0013(8) 0.0063(8) -0.0017(8)
C27 0.0201(10) 0.0553(17) 0.0273(12) 0.0007(12) -0.0021(9) -0.0061(11)
C31 0.0127(8) 0.0178(9) 0.0220(10) -0.0043(8) 0.0066(7) 0.0001(7)
C32 0.0170(9) 0.0241(10) 0.0202(10) -0.0013(8) 0.0071(8) 0.0000(8)
C33 0.0249(11) 0.0215(10) 0.0302(12) -0.0015(9) 0.0147(9) -0.0049(8)
C34 0.0210(10) 0.0299(12) 0.0293(12) -0.0121(10) 0.0118(9) -0.0105(9)
C35 0.0164(10) 0.0358(12) 0.0197(10) -0.0073(9) 0.0040(8) -0.0039(9)
C36 0.0159(9) 0.0224(10) 0.0207(10) -0.0005(8) 0.0053(8) 0.0004(8)
C41 0.0163(9) 0.0178(9) 0.0184(9) -0.0020(8) 0.0042(7) -0.0002(7)
C42 0.0158(9) 0.0227(10) 0.0210(10) -0.0028(8) 0.0030(8) 0.0013(8)
C43 0.0205(10) 0.0247(11) 0.0225(11) 0.0015(8) 0.0045(8) 0.0034(8)
C44 0.0271(11) 0.0188(10) 0.0264(11) 0.0019(9) 0.0091(9) 0.0029(8)
C45 0.0239(10) 0.0207(10) 0.0235(11) -0.0032(8) 0.0087(8) -0.0036(8)
C46 0.0156(9) 0.0202(10) 0.0191(10) -0.0025(8) 0.0039(7) -0.0001(7)
C51 0.0169(9) 0.0175(9) 0.0230(10) -0.0036(8) 0.0066(8) -0.0024(7)
C52 0.0209(10) 0.0180(10) 0.0259(11) -0.0031(8) 0.0079(8) 0.0000(8)
C53 0.0295(11) 0.0207(10) 0.0289(11) 0.0002(9) 0.0112(9) 0.0014(9)
C54 0.0367(13) 0.0236(12) 0.0365(13) 0.0023(10) 0.0214(11) -0.0012(9)
C55 0.0292(11) 0.0224(11) 0.0347(13) -0.0027(9) 0.0198(10) -0.0021(9)
C56 0.0188(10) 0.0222(11) 0.0338(12) 0.0003(9) 0.0127(9) -0.0001(8)
O1 0.0272(8) 0.0369(10) 0.0212(8) 0.0011(7) 0.0001(6) 0.0009(7)
O2 0.0260(8) 0.0183(8) 0.0342(9) 0.0009(7) 0.0057(7) 0.0004(6)
P1 0.0132(2) 0.0174(2) 0.0203(3) -0.0044(2) 0.00419(19) -0.00092(19)
Mn1 0.01370(13) 0.01583(14) 0.01733(14) 0.00068(12) 0.00495(10) -0.00122(12)

loop_
_atom_type_symbol
_atom_type_description
_atom_type_scat_dispersion_real
_atom_type_scat_dispersion_imag
_atom_type_scat_source
C C 0.0033 0.0016 'International Tables Vol C Tables 4.2.6.8 and 6.1.1.4'
H H 0 0 'International Tables Vol C Tables 4.2.6.8 and 6.1.1.4'
O O 0.0106 0.006 'International Tables Vol C Tables 4.2.6.8 and 6.1.1.4'
P P 0.1023 0.0942 'International Tables Vol C Tables 4.2.6.8 and 6.1.1.4'
Mn Mn 0.3368 0.7283 'International Tables Vol C Tables 4.2.6.8 and 6.1.1.4'

loop_
_geom_angle_atom_site_label_1
_geom_angle_atom_site_label_2
_geom_angle_atom_site_label_3
_geom_angle
O1 C1 Mn1 179.23(19)
O2 C2 Mn1 178.31(19)
C4 C3 C21 125.78(18)
C4 C3 Mn1 64.00(10)
C21 C3 Mn1 118.98(13)
C4 C3 H3 120.5
C21 C3 H3 110.4
Mn1 C3 H3 106.2
C5 C4 C3 139.07(18)
C5 C4 Mn1 143.89(15)
C3 C4 Mn1 77.02(12)
C4 C5 C31 125.51(18)
C4 C5 P1 114.71(15)
C31 C5 P1 119.66(14)
C15 C11 C12 107.6(2)
C15 C11 C16 126.9(2)
C12 C11 C16 125.4(2)
C15 C11 Mn1 70.56(13)
C12 C11 Mn1 70.54(12)
C16 C11 Mn1 125.49(17)
C13 C12 C11 109.4(2)
C13 C12 Mn1 71.25(13)
C11 C12 Mn1 71.20(12)
C13 C12 H12 125.3
C11 C12 H12 125.3
Mn1 C12 H12 123.9
C12 C13 C14 108.2(2)
C12 C13 Mn1 71.26(13)
C14 C13 Mn1 70.39(13)
C12 C13 H13 125.9
C14 C13 H13 125.9
Mn1 C13 H13 124.1
C13 C14 C15 107.3(2)
C13 C14 Mn1 71.24(14)
C15 C14 Mn1 70.67(13)
C13 C14 H14 126.4
C15 C14 H14 126.4
Mn1 C14 H14 123.4
C11 C15 C14 107.4(2)
C11 C15 Mn1 71.42(12)
C14 C15 Mn1 70.03(13)
C11 C15 H15 126.3
C14 C15 H15 126.3
Mn1 C15 H15 123.9
C11 C16 H16A 109.5
C11 C16 H16B 109.5
H16A C16 H16B 109.5
C11 C16 H16C 109.5
H16A C16 H16C 109.5
H16B C16 H16C 109.5
C22 C21 C26 117.61(18)
C22 C21 C3 122.64(18)
C26 C21 C3 119.68(18)
C23 C22 C21 121.06(19)
C23 C22 H22 119.5
C21 C22 H22 119.5
C22 C23 C24 121.4(2)
C22 C23 H23 119.3
C24 C23 H23 119.3
C25 C24 C23 117.64(19)
C25 C24 C27 121.3(2)
C23 C24 C27 121.1(2)
C24 C25 C26 121.2(2)
C24 C25 H25 119.4
C26 C25 H25 119.4
C25 C26 C21 121.0(2)
C25 C26 H26 119.5
C21 C26 H26 119.5
C24 C27 H27A 109.5
C24 C27 H27B 109.5
H27A C27 H27B 109.5
C24 C27 H27C 109.5
H27A C27 H27C 109.5
H27B C27 H27C 109.5
C36 C31 C32 117.72(18)
C36 C31 C5 120.74(18)
C32 C31 C5 121.36(18)
C33 C32 C31 121.3(2)
C33 C32 H32 119.3
C31 C32 H32 119.3
C34 C33 C32 119.9(2)
C34 C33 H33 120.1
C32 C33 H33 120.1
C33 C34 C35 120.0(2)
C33 C34 H34 120
C35 C34 H34 120
C34 C35 C36 119.7(2)
C34 C35 H35 120.2
C36 C35 H35 120.2
C35 C36 C31 121.3(2)
C35 C36 H36 119.4
C31 C36 H36 119.4
C46 C41 C42 110.81(16)
C46 C41 P1 118.93(14)
C42 C41 P1 109.73(14)
C46 C41 H41 105.4
C42 C41 H41 105.4
P1 C41 H41 105.4
C43 C42 C41 111.07(17)
C43 C42 H42A 109.4
C41 C42 H42A 109.4
C43 C42 H42B 109.4
C41 C42 H42B 109.4
H42A C42 H42B 108
C42 C43 C44 112.01(18)
C42 C43 H43A 109.2
C44 C43 H43A 109.2
C42 C43 H43B 109.2
C44 C43 H43B 109.2
H43A C43 H43B 107.9
C45 C44 C43 111.02(18)
C45 C44 H44A 109.4
C43 C44 H44A 109.4
C45 C44 H44B 109.4
C43 C44 H44B 109.4
H44A C44 H44B 108
C44 C45 C46 111.39(17)
C44 C45 H45A 109.4
C46 C45 H45A 109.4
C44 C45 H45B 109.4
C46 C45 H45B 109.4
H45A C45 H45B 108
C41 C46 C45 110.28(17)
C41 C46 H46A 109.6
C45 C46 H46A 109.6
C41 C46 H46B 109.6
C45 C46 H46B 109.6
H46A C46 H46B 108.1
C52 C51 C56 109.48(17)
C52 C51 P1 109.22(14)
C56 C51 P1 109.50(15)
C52 C51 H51 109.5
C56 C51 H51 109.5
P1 C51 H51 109.5
C53 C52 C51 112.39(17)
C53 C52 H52A 109.1
C51 C52 H52A 109.1
C53 C52 H52B 109.1
C51 C52 H52B 109.1
H52A C52 H52B 107.9
C52 C53 C54 111.63(19)
C52 C53 H53A 109.3
C54 C53 H53A 109.3
C52 C53 H53B 109.3
C54 C53 H53B 109.3
H53A C53 H53B 108
C55 C54 C53 110.69(18)
C55 C54 H54A 109.5
C53 C54 H54A 109.5
C55 C54 H54B 109.5
C53 C54 H54B 109.5
H54A C54 H54B 108.1
C54 C55 C56 111.41(19)
C54 C55 H55A 109.3
C56 C55 H55A 109.3
C54 C55 H55B 109.3
C56 C55 H55B 109.3
H55A C55 H55B 108
C55 C56 C51 111.60(18)
C55 C56 H56A 109.3
C51 C56 H56A 109.3
C55 C56 H56B 109.3
C51 C56 H56B 109.3
H56A C56 H56B 108
C5 P1 C51 101.56(9)
C5 P1 C41 102.42(9)
C51 P1 C41 105.29(9)
C1 Mn1 C2 88.84(9)
C1 Mn1 C4 83.14(9)
C2 Mn1 C4 111.13(8)
C1 Mn1 C14 111.20(11)
C2 Mn1 C14 152.46(10)
C4 Mn1 C14 90.55(9)
C1 Mn1 C15 150.51(10)
C2 Mn1 C15 118.85(10)
C4 Mn1 C15 94.85(8)
C14 Mn1 C15 39.31(11)
C1 Mn1 C13 91.35(9)
C2 Mn1 C13 126.96(10)
C4 Mn1 C13 121.54(10)
C14 Mn1 C13 38.37(11)
C15 Mn1 C13 64.60(9)
C1 Mn1 C12 107.88(9)
C2 Mn1 C12 92.90(9)
C4 Mn1 C12 154.04(9)
C14 Mn1 C12 63.65(10)
C15 Mn1 C12 63.81(9)
C13 Mn1 C12 37.49(10)
C1 Mn1 C11 145.71(9)
C2 Mn1 C11 88.25(9)
C4 Mn1 C11 129.40(8)
C14 Mn1 C11 64.49(9)
C15 Mn1 C11 38.02(9)
C13 Mn1 C11 63.92(9)
C12 Mn1 C11 38.25(8)
C1 Mn1 C3 101.63(8)
C2 Mn1 C3 77.46(8)
C4 Mn1 C3 38.98(7)
C14 Mn1 C3 114.62(10)
C15 Mn1 C3 94.67(8)
C13 Mn1 C3 152.94(10)
C12 Mn1 C3 148.76(8)
C11 Mn1 C3 111.01(8)

loop_
_geom_bond_atom_site_label_1
_geom_bond_atom_site_label_2
_geom_bond_distance
C1 O1 1.154(3)
C1 Mn1 1.783(2)
C2 O2 1.152(2)
C2 Mn1 1.784(2)
C3 C4 1.407(3)
C3 C21 1.479(3)
C3 Mn1 2.1799(18)
C3 H3 0.89
C4 C5 1.322(3)
C4 Mn1 2.011(2)
C5 C31 1.493(3)
C5 P1 1.8472(19)
C11 C15 1.400(3)
C11 C12 1.409(3)
C11 C16 1.504(4)
C11 Mn1 2.154(2)
C12 C13 1.379(4)
C12 Mn1 2.145(2)
C12 H12 0.93
C13 C14 1.406(4)
C13 Mn1 2.145(2)
C13 H13 0.93
C14 C15 1.438(4)
C14 Mn1 2.134(2)
C14 H14 0.93
C15 Mn1 2.143(2)
C15 H15 0.93
C16 H16A 0.96
C16 H16B 0.96
C16 H16C 0.96
C21 C22 1.393(3)
C21 C26 1.395(3)
C22 C23 1.386(3)
C22 H22 0.93
C23 C24 1.391(3)
C23 H23 0.93
C24 C25 1.389(3)
C24 C27 1.514(3)
C25 C26 1.390(3)
C25 H25 0.93
C26 H26 0.93
C27 H27A 0.96
C27 H27B 0.96
C27 H27C 0.96
C31 C36 1.393(3)
C31 C32 1.396(3)
C32 C33 1.386(3)
C32 H32 0.93
C33 C34 1.383(3)
C33 H33 0.93
C34 C35 1.384(3)
C34 H34 0.93
C35 C36 1.392(3)
C35 H35 0.93
C36 H36 0.93
C41 C46 1.533(3)
C41 C42 1.538(3)
C41 P1 1.869(2)
C41 H41 0.98
C42 C43 1.521(3)
C42 H42A 0.97
C42 H42B 0.97
C43 C44 1.524(3)
C43 H43A 0.97
C43 H43B 0.97
C44 C45 1.519(3)
C44 H44A 0.97
C44 H44B 0.97
C45 C46 1.532(3)
C45 H45A 0.97
C45 H45B 0.97
C46 H46A 0.97
C46 H46B 0.97
C51 C52 1.534(3)
C51 C56 1.541(3)
C51 P1 1.855(2)
C51 H51 0.98
C52 C53 1.526(3)
C52 H52A 0.97
C52 H52B 0.97
C53 C54 1.529(3)
C53 H53A 0.97
C53 H53B 0.97
C54 C55 1.519(3)
C54 H54A 0.97
C54 H54B 0.97
C55 C56 1.528(3)
C55 H55A 0.97
C55 H55B 0.97
C56 H56A 0.97
C56 H56B 0.97
